data_4320252
loop_
_publ_author_name
'Philip J. Bailey'
'Maurizio Lanfranchi'
'Luciano Marchi\`o'
'Simon Parsons'

_publ_contact_author '     Dr. Philip J. Bailey'
_publ_section_title
;
 Hydridotris(thioxotriazolyl)borate (Tt), an Ambidentate (N3/S3) Tripodal
 Ligand. X-ray Crystal Structures of Sodium, Bismuth(III), Tin(IV), and
 Manganese(I) Complexes
;
_journal_name_full 'Inorganic Chemistry'
_journal_page_first 5030
_journal_page_last 5035
_journal_paper_doi 10.1021/ic010398f
_journal_volume 40
_journal_year 2001
_chemical_formula_sum 'C26 H53 B2 Bi Cl N19 O6 S6'
_chemical_formula_weight 1186.28
_chemical_name_systematic
;
 ?
;
_space_group_IT_number 148
_symmetry_cell_setting trigonal
_symmetry_space_group_name_Hall '-R 3'
_symmetry_space_group_name_H-M 'R -3 :H'
_atom_sites_solution_hydrogens geom
_atom_sites_solution_primary direct
_atom_sites_solution_secondary difmap
_audit_creation_method SHELXL-97
_cell_angle_alpha 90.00
_cell_angle_beta 90.00
_cell_angle_gamma 120.00
_cell_formula_units_Z 3
_cell_length_a 13.941(5)
_cell_length_b 13.941(5)
_cell_length_c 22.285(9)
_cell_measurement_reflns_used 5875
_cell_measurement_temperature 293(2)
_cell_measurement_theta_max 26.5
_cell_measurement_theta_min 2.5
_cell_volume 3751(2)
_computing_molecular_graphics 'ORTEP3 for Windows (L. J. Farrugia, 1997)'
_computing_structure_refinement 'SHELXL-97 (Sheldrick, 1997)'
_computing_structure_solution 'SIR97 (Cascarano, Giacovazzo, 1999)'
_diffrn_ambient_temperature 293(2)
_diffrn_measured_fraction_theta_full 0.993
_diffrn_measured_fraction_theta_max 0.993
_diffrn_measurement_device_type 'Bruker AXS Smart Apex'
_diffrn_measurement_method omega-scan
_diffrn_radiation_monochromator graphite
_diffrn_radiation_source 'fine-focus sealed tube'
_diffrn_radiation_type MoK\a
_diffrn_radiation_wavelength 0.71073
_diffrn_reflns_av_R_equivalents 0.0643
_diffrn_reflns_av_sigmaI/netI 0.0611
_diffrn_reflns_limit_h_max 17
_diffrn_reflns_limit_h_min -16
_diffrn_reflns_limit_k_max 17
_diffrn_reflns_limit_k_min -17
_diffrn_reflns_limit_l_max 20
_diffrn_reflns_limit_l_min -27
_diffrn_reflns_number 6978
_diffrn_reflns_theta_full 26.37
_diffrn_reflns_theta_max 26.37
_diffrn_reflns_theta_min 1.92
_exptl_absorpt_coefficient_mu 3.886
_exptl_absorpt_correction_T_max 0.801280
_exptl_absorpt_correction_T_min 0.146027
_exptl_absorpt_correction_type multi-scan
_exptl_absorpt_process_details SADABS
_exptl_crystal_colour red
_exptl_crystal_density_diffrn 1.576
_exptl_crystal_density_method 'not measured'
_exptl_crystal_description block
_exptl_crystal_F_000 1788
_exptl_crystal_size_max 0.38
_exptl_crystal_size_mid 0.30
_exptl_crystal_size_min 0.16
_refine_diff_density_max 0.873
_refine_diff_density_min -0.850
_refine_diff_density_rms 0.100
_refine_ls_extinction_method none
_refine_ls_goodness_of_fit_ref 0.948
_refine_ls_hydrogen_treatment mixed
_refine_ls_matrix_type full
_refine_ls_number_parameters 89
_refine_ls_number_reflns 1702
_refine_ls_number_restraints 0
_refine_ls_restrained_S_all 0.948
_refine_ls_R_factor_all 0.0392
_refine_ls_R_factor_gt 0.0377
_refine_ls_shift/su_max 0.000
_refine_ls_shift/su_mean 0.000
_refine_ls_structure_factor_coef Fsqd
_refine_ls_weighting_details 'calc w=1/[\s^2^(Fo^2^)+(0.0407P)^2^+0.0000P] where P=(Fo^2^+2Fc^2^)/3'
_refine_ls_weighting_scheme calc
_refine_ls_wR_factor_gt 0.0831
_refine_ls_wR_factor_ref 0.0834
_reflns_number_gt 1505
_reflns_number_total 1702
_reflns_threshold_expression >2sigma(I)
_cod_data_source_file ic010398f_3.cif
_cod_data_source_block 3a
_cod_depositor_comments
;
The following automatic conversions were performed:

'_symmetry_cell_setting' value 'Trigonal' changed to 'trigonal'
according to the built-in table from CIF Core dictionary named
'cif_core.dic' version 2.4.1 from 2010-06-29.

Automatic conversion script
Id: cif_fix_values 1646 2011-03-28 12:23:43Z adriana 
;
_cod_original_cell_volume 3751(3)
_cod_original_sg_symbol_H-M 'R -3'
_cod_database_code 4320252

loop_
_symmetry_equiv_pos_as_xyz
'x, y, z'
'-y, x-y, z'
'-x+y, -x, z'
'x+2/3, y+1/3, z+1/3'
'-y+2/3, x-y+1/3, z+1/3'
'-x+y+2/3, -x+1/3, z+1/3'
'x+1/3, y+2/3, z+2/3'
'-y+1/3, x-y+2/3, z+2/3'
'-x+y+1/3, -x+2/3, z+2/3'
'-x, -y, -z'
'y, -x+y, -z'
'x-y, x, -z'
'-x+2/3, -y+1/3, -z+1/3'
'y+2/3, -x+y+1/3, -z+1/3'
'x-y+2/3, x+1/3, -z+1/3'
'-x+1/3, -y+2/3, -z+2/3'
'y+1/3, -x+y+2/3, -z+2/3'
'x-y+1/3, x+2/3, -z+2/3'

loop_
_atom_site_label
_atom_site_type_symbol
_atom_site_fract_x
_atom_site_fract_y
_atom_site_fract_z
_atom_site_U_iso_or_equiv
_atom_site_adp_type
_atom_site_occupancy
_atom_site_symmetry_multiplicity
_atom_site_calc_flag
_atom_site_refinement_flags
_atom_site_disorder_assembly
_atom_site_disorder_group
Bi Bi 0.0000 0.0000 0.0000 0.05095(18) Uani 1 6 d S . .
B B 0.0000 0.0000 0.1913(5) 0.055(2) Uani 1 3 d S . .
H H 0.0000 0.0000 0.2407 0.066 Uiso 1 3 d SR . .
S S 0.17212(9) 0.01416(9) 0.07128(6) 0.0563(3) Uani 1 1 d . . .
N1 N 0.1123(3) 0.0960(3) 0.16873(17) 0.0504(9) Uani 1 1 d . . .
N2 N 0.1495(3) 0.1962(3) 0.1993(2) 0.0613(11) Uani 1 1 d . . .
N3 N 0.2584(3) 0.2188(3) 0.1226(2) 0.0615(11) Uani 1 1 d . . .
C1 C 0.1785(3) 0.1096(3) 0.1224(2) 0.0506(11) Uani 1 1 d . . .
C2 C 0.2369(4) 0.2686(4) 0.1696(3) 0.0648(14) Uani 1 1 d . . .
C4 C 0.3023(4) 0.3874(4) 0.1842(4) 0.096(2) Uani 1 1 d . . .
H4A H 0.2726 0.4024 0.2196 0.143 Uiso 1 1 calc R . .
H4B H 0.2991 0.4302 0.1513 0.143 Uiso 1 1 calc R . .
H4C H 0.3780 0.4072 0.1913 0.143 Uiso 1 1 calc R . .
C3 C 0.3480(4) 0.2730(4) 0.0775(3) 0.0824(18) Uani 1 1 d . . .
H3A H 0.3622 0.2187 0.0596 0.124 Uiso 1 1 calc R . .
H3B H 0.4140 0.3290 0.0967 0.124 Uiso 1 1 calc R . .
H3C H 0.3256 0.3064 0.0470 0.124 Uiso 1 1 calc R . .
Cl1 Cl 0.3333 0.6667 0.1804(9) 0.066(13) Uani 0.22 3 d SP . .
Cl2 Cl 0.3333 0.6667 0.119(4) 0.11(4) Uani 0.08 3 d SP . .
Cl3 Cl 0.3333 0.6667 0.0695(11) 0.142(8) Uani 0.20 3 d SP . .

loop_
_atom_site_aniso_label
_atom_site_aniso_U_11
_atom_site_aniso_U_22
_atom_site_aniso_U_33
_atom_site_aniso_U_23
_atom_site_aniso_U_13
_atom_site_aniso_U_12
Bi 0.0510(2) 0.0510(2) 0.0509(3) 0.000 0.000 0.02549(10)
B 0.052(3) 0.052(3) 0.060(6) 0.000 0.000 0.0260(15)
S 0.0462(6) 0.0565(6) 0.0682(8) 0.0062(6) 0.0079(5) 0.0272(5)
N1 0.0449(18) 0.0453(19) 0.062(2) -0.0045(17) -0.0101(18) 0.0234(15)
N2 0.056(2) 0.051(2) 0.080(3) -0.014(2) -0.023(2) 0.0284(19)
N3 0.0402(19) 0.050(2) 0.092(3) 0.011(2) -0.009(2) 0.0213(17)
C1 0.038(2) 0.043(2) 0.069(3) 0.001(2) -0.013(2) 0.0189(18)
C2 0.051(3) 0.050(3) 0.095(4) -0.006(3) -0.026(3) 0.026(2)
C4 0.066(3) 0.051(3) 0.164(7) -0.015(3) -0.044(4) 0.025(2)
C3 0.039(2) 0.067(3) 0.126(5) 0.034(3) 0.002(3) 0.014(2)
Cl1 0.058(3) 0.058(3) 0.08(4) 0.000 0.000 0.0289(17)
Cl2 0.10(2) 0.10(2) 0.14(10) 0.000 0.000 0.050(11)
Cl3 0.169(14) 0.169(14) 0.089(14) 0.000 0.000 0.084(7)

loop_
_atom_type_symbol
_atom_type_description
_atom_type_scat_dispersion_real
_atom_type_scat_dispersion_imag
_atom_type_scat_source
C C 0.0033 0.0016 'International Tables Vol C Tables 4.2.6.8 and 6.1.1.4'
H H 0.0000 0.0000 'International Tables Vol C Tables 4.2.6.8 and 6.1.1.4'
B B 0.0013 0.0007 'International Tables Vol C Tables 4.2.6.8 and 6.1.1.4'
N N 0.0061 0.0033 'International Tables Vol C Tables 4.2.6.8 and 6.1.1.4'
S S 0.1246 0.1234 'International Tables Vol C Tables 4.2.6.8 and 6.1.1.4'
Cl Cl 0.1484 0.1585 'International Tables Vol C Tables 4.2.6.8 and 6.1.1.4'
Bi Bi -4.1077 10.2566 'International Tables Vol C Tables 4.2.6.8 and 6.1.1.4'
O O 0.0106 0.0060 'International Tables Vol C Tables 4.2.6.8 and 6.1.1.4'

loop_
_geom_angle_atom_site_label_1
_geom_angle_atom_site_label_2
_geom_angle_atom_site_label_3
_geom_angle
_geom_angle_site_symmetry_1
_geom_angle_site_symmetry_3
_geom_angle_publ_flag
S Bi S 91.01(4) 10 11 ?
S Bi S 180.00(6) 10 . ?
S Bi S 88.99(4) 11 . ?
S Bi S 88.99(4) 10 3 ?
S Bi S 88.99(4) 11 3 ?
S Bi S 91.01(4) . 3 ?
S Bi S 88.99(4) 10 2 ?
S Bi S 180.00(6) 11 2 ?
S Bi S 91.01(4) . 2 ?
S Bi S 91.01(4) 3 2 ?
S Bi S 91.01(4) 10 12 ?
S Bi S 91.01(4) 11 12 ?
S Bi S 88.99(4) . 12 ?
S Bi S 180.00(6) 3 12 ?
S Bi S 88.99(4) 2 12 ?
N1 B N1 110.0(4) 3 . ?
N1 B N1 110.0(4) 3 2 ?
N1 B N1 110.0(4) . 2 ?
N1 B H 109.0 3 . ?
N1 B H 109.0 . . ?
N1 B H 109.0 2 . ?
C1 S Bi 98.11(13) . . ?
C1 N1 N2 110.4(3) . . ?
C1 N1 B 134.7(4) . . ?
N2 N1 B 114.5(4) . . ?
C2 N2 N1 105.2(4) . . ?
C1 N3 C2 107.8(4) . . ?
C1 N3 C3 125.1(5) . . ?
C2 N3 C3 127.0(4) . . ?
N1 C1 N3 106.0(4) . . ?
N1 C1 S 129.6(3) . . ?
N3 C1 S 124.3(4) . . ?
N2 C2 N3 110.5(4) . . ?
N2 C2 C4 124.7(6) . . ?
N3 C2 C4 124.7(5) . . ?
C2 C4 H4A 109.5 . . ?
C2 C4 H4B 109.5 . . ?
H4A C4 H4B 109.5 . . ?
C2 C4 H4C 109.5 . . ?
H4A C4 H4C 109.5 . . ?
H4B C4 H4C 109.5 . . ?
N3 C3 H3A 109.5 . . ?
N3 C3 H3B 109.5 . . ?
H3A C3 H3B 109.5 . . ?
N3 C3 H3C 109.5 . . ?
H3A C3 H3C 109.5 . . ?
H3B C3 H3C 109.5 . . ?
Cl1 Cl1 Cl2 179.990(7) 13_565 13_565 ?
Cl1 Cl1 Cl2 0.006(3) 13_565 . ?
Cl2 Cl1 Cl2 179.995(1) 13_565 . ?
Cl1 Cl1 Cl3 179.992(2) 13_565 13_565 ?
Cl2 Cl1 Cl3 0.003(1) 13_565 13_565 ?
Cl2 Cl1 Cl3 179.998(1) . 13_565 ?
Cl1 Cl1 Cl3 0.006(2) 13_565 . ?
Cl2 Cl1 Cl3 179.995(2) 13_565 . ?
Cl2 Cl1 Cl3 0.000(7) . . ?
Cl3 Cl1 Cl3 180.0 13_565 . ?
Cl1 Cl2 Cl3 179.995(1) 13_565 . ?
Cl1 Cl2 Cl1 0.0 13_565 . ?
Cl3 Cl2 Cl1 180.000(5) . . ?
Cl1 Cl2 Cl2 0.003(2) 13_565 13_565 ?
Cl3 Cl2 Cl2 179.998(1) . 13_565 ?
Cl1 Cl2 Cl2 0.002(2) . 13_565 ?
Cl2 Cl3 Cl1 0.002(5) . 13_565 ?
Cl2 Cl3 Cl1 0.000(10) . . ?
Cl1 Cl3 Cl1 0.0 13_565 . ?

loop_
_geom_bond_atom_site_label_1
_geom_bond_atom_site_label_2
_geom_bond_distance
_geom_bond_site_symmetry_2
_geom_bond_publ_flag
Bi S 2.8010(14) 10 ?
Bi S 2.8010(14) 11 ?
Bi S 2.8010(14) . ?
Bi S 2.8010(14) 3 ?
Bi S 2.8010(14) 2 ?
Bi S 2.8010(14) 12 ?
B N1 1.549(5) 3 ?
B N1 1.549(5) . ?
B N1 1.549(5) 2 ?
B H 1.1003 . ?
S C1 1.719(5) . ?
N1 C1 1.335(6) . ?
N1 N2 1.400(5) . ?
N2 C2 1.308(6) . ?
N3 C1 1.365(5) . ?
N3 C2 1.369(7) . ?
N3 C3 1.483(7) . ?
C2 C4 1.473(7) . ?
C4 H4A 0.9600 . ?
C4 H4B 0.9600 . ?
C4 H4C 0.9600 . ?
C3 H3A 0.9600 . ?
C3 H3B 0.9600 . ?
C3 H3C 0.9600 . ?
Cl1 Cl1 0.61(4) 13_565 ?
Cl1 Cl2 0.76(7) 13_565 ?
Cl1 Cl2 1.38(9) . ?
Cl1 Cl3 1.86(3) 13_565 ?
Cl1 Cl3 2.47(3) . ?
Cl2 Cl1 0.76(7) 13_565 ?
Cl2 Cl3 1.09(7) . ?
Cl2 Cl2 2.14(16) 13_565 ?
Cl3 Cl1 1.86(3) 13_565 ?
